data_7123261
loop_
_publ_author_name
'Weisheim, Eugen'
'Weigel, Simon'
'Neumann, Beate'
'Stammler, Georg'
'Mitzel, Norbert Werner'

_publ_section_title
;
 Trifunctional organometallic frameworks and cages based on
 all-cis-1,3,5-triethynyl-1,3,5-trisilacyclohexanes
;
_journal_name_full 'Chemical Communications'
_journal_paper_doi 10.1039/C9CC02315A
_journal_year 2019
_chemical_formula_moiety 'C48 H78 Li6 O6 Si6'
_chemical_formula_sum 'C48 H78 Li6 O6 Si6'
_chemical_formula_weight 961.28
_chemical_name_systematic
;
 ?
;
_space_group_crystal_system triclinic
_space_group_IT_number 2
_space_group_name_Hall '-P 1'
_space_group_name_H-M_alt 'P -1'
_symmetry_space_group_name_Hall '-P 1'
_symmetry_space_group_name_H-M 'P -1'
_atom_sites_solution_hydrogens geom
_atom_sites_solution_primary direct
_audit_creation_date 2014-12-17
_audit_creation_method
;
  Olex2 1.2-ac2
  (compiled 2012.03.27 svn.r2268, GUI svn.r4156)
;
_audit_update_record
;
2015-08-12 deposited with the CCDC.    2019-04-02 downloaded from the CCDC.
;
_cell_angle_alpha 108.601(8)
_cell_angle_beta 104.450(7)
_cell_angle_gamma 104.858(8)
_cell_formula_units_Z 1
_cell_length_a 10.2617(8)
_cell_length_b 11.8325(13)
_cell_length_c 13.6055(10)
_cell_measurement_reflns_used 9173
_cell_measurement_temperature 100.00(10)
_cell_measurement_theta_max 29.8480
_cell_measurement_theta_min 1.9510
_cell_volume 1410.9(3)
_computing_cell_refinement
;
CrysAlisPro, Agilent Technologies,
Version 1.171.37.33 (release 27-03-2014 CrysAlis171 .NET)
(compiled Mar 27 2014,17:12:48)
;
_computing_data_collection
;
CrysAlisPro, Agilent Technologies,
Version 1.171.37.33 (release 27-03-2014 CrysAlis171 .NET)
(compiled Mar 27 2014,17:12:48)
;
_computing_data_reduction
;
CrysAlisPro, Agilent Technologies,
Version 1.171.37.33 (release 27-03-2014 CrysAlis171 .NET)
(compiled Mar 27 2014,17:12:48)
;
_computing_molecular_graphics
;
O. V. Dolomanov, L. J. Bourhis, R. J. Gildea, J. A. K. Howard and H. Puschmann,
OLEX2: a complete structure solution, refinement and analysis program.
J. Appl. Cryst. (2009). 42, 339-341.
;
_computing_publication_material
;
O. V. Dolomanov, L. J. Bourhis, R. J. Gildea, J. A. K. Howard and H. Puschmann,
OLEX2: a complete structure solution, refinement and analysis program.
J. Appl. Cryst. (2009). 42, 339-341.
;
_computing_structure_refinement
;
SHELXL, G.M. Sheldrick, Acta Cryst.
(2008). A64, 112-122
;
_computing_structure_solution
;
SHELXS, G.M. Sheldrick, Acta Cryst.
(2008). A64, 112-122
;
_diffrn_ambient_environment N~2~
_diffrn_ambient_temperature 100.00(10)
_diffrn_detector 'CCD plate'
_diffrn_detector_area_resol_mean 8.0951
_diffrn_detector_type Eos
_diffrn_measured_fraction_theta_full 1.0000
_diffrn_measured_fraction_theta_max 0.9989
_diffrn_measurement_details
;
#__ type_ start__ end____ width___ exp.time_
  1 omega  -15.00   65.00   1.0000   40.0000
omega____ theta____ kappa____ phi______ frames
    -       24.7145  -99.0000  -30.0000 80

#__ type_ start__ end____ width___ exp.time_
  2 omega  -20.00    6.00   1.0000   40.0000
omega____ theta____ kappa____ phi______ frames
    -       24.7145  -99.0000   30.0000 26

#__ type_ start__ end____ width___ exp.time_
  3 omega  -19.00   65.00   1.0000   40.0000
omega____ theta____ kappa____ phi______ frames
    -       24.7145  -99.0000   60.0000 84

#__ type_ start__ end____ width___ exp.time_
  4 omega   -4.00   87.00   1.0000   40.0000
omega____ theta____ kappa____ phi______ frames
    -       24.7145   19.0000  150.0000 91

#__ type_ start__ end____ width___ exp.time_
  5 omega  -39.00   53.00   1.0000   40.0000
omega____ theta____ kappa____ phi______ frames
    -       24.7145  -77.0000 -150.0000 92

#__ type_ start__ end____ width___ exp.time_
  6 omega    6.00   93.00   1.0000   40.0000
omega____ theta____ kappa____ phi______ frames
    -       24.7145   57.0000 -180.0000 87

#__ type_ start__ end____ width___ exp.time_
  7 omega   -4.00   89.00   1.0000   40.0000
omega____ theta____ kappa____ phi______ frames
    -       24.7145   77.0000 -120.0000 93

#__ type_ start__ end____ width___ exp.time_
  8 omega   -1.00   59.00   1.0000   40.0000
omega____ theta____ kappa____ phi______ frames
    -       24.7145   77.0000   60.0000 60

#__ type_ start__ end____ width___ exp.time_
  9 omega    0.00   94.00   1.0000   40.0000
omega____ theta____ kappa____ phi______ frames
    -       24.7145   77.0000  -30.0000 94

#__ type_ start__ end____ width___ exp.time_
 10 omega  -44.00   53.00   1.0000   40.0000
omega____ theta____ kappa____ phi______ frames
    -       24.7145  -77.0000  120.0000 97
;
_diffrn_measurement_device 'four-circle diffractometer'
_diffrn_measurement_device_type 'SuperNova, Single source at offset, Eos'
_diffrn_measurement_method '\w scans'
_diffrn_orient_matrix_UB_11 -0.0035808000
_diffrn_orient_matrix_UB_12 0.0192668000
_diffrn_orient_matrix_UB_13 0.0539327000
_diffrn_orient_matrix_UB_21 0.0378133000
_diffrn_orient_matrix_UB_22 0.0647844000
_diffrn_orient_matrix_UB_23 0.0115504000
_diffrn_orient_matrix_UB_31 -0.0666212000
_diffrn_orient_matrix_UB_32 0.0071323000
_diffrn_orient_matrix_UB_33 -0.0208775000
_diffrn_radiation_monochromator mirror
_diffrn_radiation_probe x-ray
_diffrn_radiation_type 'Mo K\a'
_diffrn_radiation_wavelength 0.71073
_diffrn_reflns_av_R_equivalents 0.0420
_diffrn_reflns_av_unetI/netI 0.0479
_diffrn_reflns_Laue_measured_fraction_full 0.998
_diffrn_reflns_Laue_measured_fraction_max 0.999
_diffrn_reflns_limit_h_max 14
_diffrn_reflns_limit_h_min -14
_diffrn_reflns_limit_k_max 16
_diffrn_reflns_limit_k_min -16
_diffrn_reflns_limit_l_max 19
_diffrn_reflns_limit_l_min -19
_diffrn_reflns_number 27424
_diffrn_reflns_point_group_measured_fraction_full 0.998
_diffrn_reflns_point_group_measured_fraction_max 0.999
_diffrn_reflns_theta_full 25.242
_diffrn_reflns_theta_max 29.999
_diffrn_reflns_theta_min 1.951
_diffrn_source 'SuperNova (Mo) X-ray Source'
_exptl_absorpt_coefficient_mu 0.189
_exptl_absorpt_correction_T_max 0.988
_exptl_absorpt_correction_T_min 0.979
_exptl_absorpt_correction_type gaussian
_exptl_absorpt_process_details
;
CrysAlisPro, Agilent Technologies,
Version 1.171.37.33 (release 27-03-2014 CrysAlis171 .NET)
(compiled Mar 27 2014,17:12:48)
Numerical absorption correction based on gaussian integration over
            a multifaceted crystal model
Empirical absorption correction using spherical harmonics,
 implemented in SCALE3 ABSPACK scaling algorithm.
;
_exptl_crystal_colour 'clear colourless'
_exptl_crystal_colour_lustre clear
_exptl_crystal_colour_primary colourless
_exptl_crystal_density_diffrn 1.131
_exptl_crystal_description block
_exptl_crystal_F_000 516
_exptl_crystal_size_max 0.1605
_exptl_crystal_size_mid 0.1184
_exptl_crystal_size_min 0.0755
_refine_diff_density_max 0.646
_refine_diff_density_min -0.358
_refine_diff_density_rms 0.062
_refine_ls_extinction_method none
_refine_ls_goodness_of_fit_ref 1.040
_refine_ls_hydrogen_treatment constr
_refine_ls_matrix_type full
_refine_ls_number_parameters 301
_refine_ls_number_reflns 8221
_refine_ls_number_restraints 0
_refine_ls_restrained_S_all 1.040
_refine_ls_R_factor_all 0.0648
_refine_ls_R_factor_gt 0.0453
_refine_ls_shift/su_max 0.001
_refine_ls_shift/su_mean 0.000
_refine_ls_structure_factor_coef Fsqd
_refine_ls_weighting_details
;
 w=1/[\s^2^(Fo^2^)+(0.0406P)^2^+0.8912P]
 where P=(Fo^2^+2Fc^2^)/3
;
_refine_ls_weighting_scheme calc
_refine_ls_wR_factor_gt 0.1036
_refine_ls_wR_factor_ref 0.1128
_reflns_Friedel_coverage 0.000
_reflns_number_gt 6372
_reflns_number_total 8221
_reflns_threshold_expression 'I > 2\s(I)'
_cod_data_source_file c9cc02315a2.cif
_cod_data_source_block euwe25
_cod_original_cell_volume 1410.9(2)
_cod_database_code 7123261
_chemical_oxdiff_formula 'C24 H39 Li3 O3 Si3'
_reflns_odcompleteness_completeness 100.00
_reflns_odcompleteness_iscentric 1
_reflns_odcompleteness_theta 26.32
_shelx_space_group_comment
;
The symmetry employed for this shelxl refinement is uniquely defined
by the following loop, which should always be used as a source of
symmetry information in preference to the above space-group names.
They are only intended as comments.
;
_shelxl_version_number 2013-2

loop_
_space_group_symop_operation_xyz
'x, y, z'
'-x, -y, -z'

loop_
_atom_site_label
_atom_site_type_symbol
_atom_site_fract_x
_atom_site_fract_y
_atom_site_fract_z
_atom_site_U_iso_or_equiv
_atom_site_adp_type
_atom_site_occupancy
_atom_site_site_symmetry_order
_atom_site_calc_flag
_atom_site_refinement_flags_posn
_atom_site_refinement_flags_adp
Si1 Si 0.30945(5) 0.43698(4) 0.13436(4) 0.01466(10) Uani 1 1 d . .
Si2 Si 0.57443(5) 0.70228(4) 0.27314(4) 0.01324(10) Uani 1 1 d . .
Si3 Si 0.63350(5) 0.44311(4) 0.19589(4) 0.01410(10) Uani 1 1 d . .
O1 O 0.07239(12) 0.28391(11) 0.48463(10) 0.0193(2) Uani 1 1 d . .
O2 O 0.65100(13) 0.86358(12) 0.79319(10) 0.0237(3) Uani 1 1 d . .
O3 O 0.74616(12) 0.27970(11) 0.60949(10) 0.0205(3) Uani 1 1 d . .
Li1 Li 0.2656(3) 0.3913(3) 0.4935(2) 0.0180(5) Uani 1 1 d . .
Li2 Li 0.5891(3) 0.7046(3) 0.6565(2) 0.0193(6) Uani 1 1 d . .
Li3 Li 0.6492(3) 0.3870(3) 0.5597(2) 0.0184(6) Uani 1 1 d . .
C1 C 0.38593(16) 0.61222(15) 0.16819(13) 0.0158(3) Uani 1 1 d . .
H1A H 0.3227 0.6517 0.1953 0.019 Uiso 1 1 calc R U
H1B H 0.3844 0.6221 0.0999 0.019 Uiso 1 1 calc R U
C2 C 0.69448(16) 0.61820(15) 0.22873(13) 0.0150(3) Uani 1 1 d . .
H2A H 0.7056 0.6296 0.1634 0.018 Uiso 1 1 calc R U
H2B H 0.7892 0.6601 0.2873 0.018 Uiso 1 1 calc R U
C3 C 0.44162(17) 0.36487(16) 0.09410(13) 0.0172(3) Uani 1 1 d . .
H3A H 0.4420 0.3671 0.0235 0.021 Uiso 1 1 calc R U
H3B H 0.4067 0.2755 0.0824 0.021 Uiso 1 1 calc R U
C4 C 0.13036(18) 0.35975(18) 0.01620(14) 0.0243(4) Uani 1 1 d . .
H4A H 0.0622 0.3937 0.0392 0.036 Uiso 1 1 calc R U
H4B H 0.0956 0.2688 -0.0050 0.036 Uiso 1 1 calc R U
H4C H 0.1417 0.3772 -0.0460 0.036 Uiso 1 1 calc R U
C5 C 0.63941(19) 0.86834(16) 0.27964(15) 0.0224(3) Uani 1 1 d . .
H5A H 0.6359 0.8640 0.2073 0.034 Uiso 1 1 calc R U
H5B H 0.7371 0.9141 0.3316 0.034 Uiso 1 1 calc R U
H5C H 0.5786 0.9121 0.3034 0.034 Uiso 1 1 calc R U
C6 C 0.75544(19) 0.37375(17) 0.13618(14) 0.0208(3) Uani 1 1 d . .
H6A H 0.7545 0.3885 0.0707 0.031 Uiso 1 1 calc R U
H6B H 0.7221 0.2833 0.1171 0.031 Uiso 1 1 calc R U
H6C H 0.8521 0.4139 0.1901 0.031 Uiso 1 1 calc R U
C7 C 0.27871(16) 0.41354(15) 0.25491(13) 0.0157(3) Uani 1 1 d . .
C8 C 0.25213(17) 0.39829(15) 0.33390(13) 0.0162(3) Uani 1 1 d . .
C9 C 0.03657(19) 0.14826(17) 0.43908(16) 0.0259(4) Uani 1 1 d . .
H9A H -0.0411 0.1058 0.4585 0.031 Uiso 1 1 calc R U
H9B H 0.1199 0.1268 0.4655 0.031 Uiso 1 1 calc R U
C10 C -0.0105(2) 0.11097(19) 0.31569(17) 0.0312(4) Uani 1 1 d . .
H10A H -0.0728 0.0214 0.2748 0.037 Uiso 1 1 calc R U
H10B H 0.0722 0.1266 0.2926 0.037 Uiso 1 1 calc R U
C11 C -0.0923(2) 0.1979(2) 0.29863(17) 0.0375(5) Uani 1 1 d . .
H11A H -0.1958 0.1520 0.2713 0.045 Uiso 1 1 calc R U
H11B H -0.0692 0.2313 0.2461 0.045 Uiso 1 1 calc R U
C12 C -0.04074(19) 0.30621(19) 0.41421(16) 0.0253(4) Uani 1 1 d . .
H12A H -0.0034 0.3890 0.4118 0.030 Uiso 1 1 calc R U
H12B H -0.1196 0.3039 0.4417 0.030 Uiso 1 1 calc R U
C13 C 0.58220(16) 0.71425(15) 0.41234(13) 0.0145(3) Uani 1 1 d . .
C14 C 0.59510(16) 0.73114(15) 0.50874(13) 0.0155(3) Uani 1 1 d . .
C15 C 0.5468(2) 0.92220(18) 0.80953(17) 0.0326(5) Uani 1 1 d . .
H15A H 0.4721 0.8688 0.8245 0.039 Uiso 1 1 calc R U
H15B H 0.5017 0.9339 0.7437 0.039 Uiso 1 1 calc R U
C16 C 0.6285(2) 1.0500(2) 0.90756(18) 0.0371(5) Uani 1 1 d . .
H16A H 0.5705 1.0704 0.9521 0.044 Uiso 1 1 calc R U
H16B H 0.6586 1.1181 0.8836 0.044 Uiso 1 1 calc R U
C17 C 0.7583(2) 1.0293(2) 0.97167(17) 0.0350(5) Uani 1 1 d . .
H17A H 0.8397 1.1096 1.0165 0.042 Uiso 1 1 calc R U
H17B H 0.7345 0.9877 1.0192 0.042 Uiso 1 1 calc R U
C18 C 0.7894(2) 0.94304(18) 0.87840(16) 0.0288(4) Uani 1 1 d . .
H18A H 0.8501 0.9933 0.8513 0.035 Uiso 1 1 calc R U
H18B H 0.8379 0.8915 0.9037 0.035 Uiso 1 1 calc R U
C19 C 0.64355(17) 0.41645(15) 0.32264(13) 0.0152(3) Uani 1 1 d . .
C20 C 0.65639(16) 0.39497(15) 0.40643(13) 0.0157(3) Uani 1 1 d . .
C21 C 0.88950(17) 0.31260(16) 0.68545(15) 0.0203(3) Uani 1 1 d . .
H21A H 0.9094 0.3813 0.7559 0.024 Uiso 1 1 calc R U
H21B H 0.9612 0.3402 0.6547 0.024 Uiso 1 1 calc R U
C22 C 0.8928(2) 0.1915(2) 0.70163(19) 0.0387(5) Uani 1 1 d . .
H22A H 0.9588 0.1598 0.6713 0.046 Uiso 1 1 calc R U
H22B H 0.9228 0.2079 0.7799 0.046 Uiso 1 1 calc R U
C23 C 0.7392(2) 0.0961(2) 0.6393(2) 0.0401(5) Uani 1 1 d . .
H23A H 0.7371 0.0099 0.6044 0.048 Uiso 1 1 calc R U
H23B H 0.6848 0.0973 0.6884 0.048 Uiso 1 1 calc R U
C24 C 0.6810(2) 0.14300(17) 0.55415(17) 0.0283(4) Uani 1 1 d . .
H24A H 0.7075 0.1115 0.4898 0.034 Uiso 1 1 calc R U
H24B H 0.5765 0.1150 0.5300 0.034 Uiso 1 1 calc R U

loop_
_atom_site_aniso_label
_atom_site_aniso_U_11
_atom_site_aniso_U_22
_atom_site_aniso_U_33
_atom_site_aniso_U_23
_atom_site_aniso_U_13
_atom_site_aniso_U_12
Si1 0.0132(2) 0.0176(2) 0.0111(2) 0.00609(17) 0.00340(15) 0.00310(16)
Si2 0.0136(2) 0.0137(2) 0.0136(2) 0.00681(16) 0.00521(16) 0.00477(16)
Si3 0.0159(2) 0.0161(2) 0.0121(2) 0.00619(16) 0.00627(16) 0.00685(16)
O1 0.0151(5) 0.0204(6) 0.0220(6) 0.0091(5) 0.0060(5) 0.0061(5)
O2 0.0257(6) 0.0192(6) 0.0183(6) 0.0002(5) 0.0041(5) 0.0092(5)
O3 0.0153(5) 0.0167(6) 0.0243(6) 0.0081(5) 0.0006(5) 0.0045(4)
Li1 0.0189(13) 0.0175(13) 0.0180(14) 0.0070(11) 0.0074(11) 0.0071(11)
Li2 0.0198(14) 0.0204(14) 0.0168(14) 0.0058(11) 0.0066(11) 0.0080(11)
Li3 0.0186(13) 0.0183(14) 0.0187(14) 0.0091(11) 0.0062(11) 0.0060(11)
C1 0.0145(7) 0.0197(8) 0.0138(7) 0.0084(6) 0.0042(6) 0.0064(6)
C2 0.0152(7) 0.0168(7) 0.0152(7) 0.0084(6) 0.0070(6) 0.0058(6)
C3 0.0193(8) 0.0175(8) 0.0125(7) 0.0046(6) 0.0054(6) 0.0056(6)
C4 0.0168(8) 0.0324(10) 0.0162(8) 0.0093(7) 0.0022(6) 0.0018(7)
C5 0.0237(8) 0.0182(8) 0.0261(9) 0.0117(7) 0.0089(7) 0.0059(7)
C6 0.0240(8) 0.0243(9) 0.0174(8) 0.0077(7) 0.0096(7) 0.0128(7)
C7 0.0139(7) 0.0163(7) 0.0159(7) 0.0067(6) 0.0044(6) 0.0048(6)
C8 0.0148(7) 0.0155(7) 0.0172(7) 0.0062(6) 0.0052(6) 0.0052(6)
C9 0.0151(8) 0.0210(9) 0.0396(11) 0.0141(8) 0.0075(7) 0.0040(7)
C10 0.0272(10) 0.0246(9) 0.0341(11) 0.0048(8) 0.0166(8) 0.0016(8)
C11 0.0334(11) 0.0379(12) 0.0280(10) 0.0140(9) -0.0030(8) 0.0055(9)
C12 0.0191(8) 0.0312(10) 0.0323(10) 0.0163(8) 0.0101(7) 0.0145(7)
C13 0.0112(7) 0.0136(7) 0.0186(7) 0.0066(6) 0.0049(6) 0.0048(6)
C14 0.0121(7) 0.0146(7) 0.0180(8) 0.0056(6) 0.0048(6) 0.0044(6)
C15 0.0341(10) 0.0208(9) 0.0338(11) 0.0024(8) 0.0040(8) 0.0153(8)
C16 0.0418(12) 0.0236(10) 0.0354(12) -0.0003(8) 0.0117(9) 0.0136(9)
C17 0.0371(11) 0.0284(10) 0.0224(10) -0.0023(8) 0.0053(8) 0.0070(9)
C18 0.0236(9) 0.0241(9) 0.0267(10) 0.0015(8) 0.0058(7) 0.0044(7)
C19 0.0149(7) 0.0138(7) 0.0152(7) 0.0039(6) 0.0049(6) 0.0057(6)
C20 0.0137(7) 0.0147(7) 0.0174(7) 0.0048(6) 0.0055(6) 0.0057(6)
C21 0.0131(7) 0.0210(8) 0.0220(8) 0.0075(7) 0.0020(6) 0.0046(6)
C22 0.0331(11) 0.0272(10) 0.0407(12) 0.0167(9) -0.0098(9) 0.0068(8)
C23 0.0403(12) 0.0219(10) 0.0531(14) 0.0163(10) 0.0095(10) 0.0097(9)
C24 0.0200(8) 0.0174(8) 0.0334(10) 0.0001(7) -0.0005(7) 0.0079(7)

loop_
_atom_type_symbol
_atom_type_description
_atom_type_scat_dispersion_real
_atom_type_scat_dispersion_imag
_atom_type_scat_source
C C 0.0033 0.0016 'International Tables Vol C Tables 4.2.6.8 and 6.1.1.4'
H H 0.0000 0.0000 'International Tables Vol C Tables 4.2.6.8 and 6.1.1.4'
Li Li -0.0003 0.0001 'International Tables Vol C Tables 4.2.6.8 and 6.1.1.4'
O O 0.0106 0.0060 'International Tables Vol C Tables 4.2.6.8 and 6.1.1.4'
Si Si 0.0817 0.0704 'International Tables Vol C Tables 4.2.6.8 and 6.1.1.4'

loop_
_exptl_crystal_face_index_h
_exptl_crystal_face_index_k
_exptl_crystal_face_index_l
_exptl_crystal_face_perp_dist
_exptl_oxdiff_crystal_face_indexfrac_h
_exptl_oxdiff_crystal_face_indexfrac_k
_exptl_oxdiff_crystal_face_indexfrac_l
_exptl_oxdiff_crystal_face_x
_exptl_oxdiff_crystal_face_y
_exptl_oxdiff_crystal_face_z
2 5 -3 0.0592 2.0002 5.0000 -3.0002 -0.0726 0.3649 -0.0350
-2 -5 3 0.0592 -2.0002 -5.0000 3.0002 0.0726 -0.3649 0.0350
-5 5 -2 0.0724 -5.0003 5.0002 -1.9995 0.0064 0.1118 0.4105
5 -5 2 0.0724 5.0003 -5.0002 1.9995 -0.0064 -0.1118 -0.4105
-3 2 5 0.0487 -3.0001 1.9997 5.0002 0.3189 0.0739 0.1097
3 -2 -5 0.0487 3.0001 -1.9997 -5.0002 -0.3189 -0.0739 -0.1097
1 -1 5 0.0377 1.0002 -1.0004 4.9998 0.2468 0.0308 -0.1782
-1 1 -5 0.0377 -1.0002 1.0004 -4.9998 -0.2468 -0.0308 0.1782

loop_
_geom_angle_atom_site_label_1
_geom_angle_atom_site_label_2
_geom_angle_atom_site_label_3
_geom_angle
_geom_angle_site_symmetry_1
_geom_angle_site_symmetry_3
C1 Si1 C3 107.66(7) . .
C1 Si1 C4 109.84(8) . .
C4 Si1 C3 110.24(8) . .
C7 Si1 C1 109.97(7) . .
C7 Si1 C3 111.46(7) . .
C7 Si1 C4 107.68(8) . .
C2 Si2 C1 108.80(7) . .
C2 Si2 C5 109.33(8) . .
C5 Si2 C1 109.11(8) . .
C13 Si2 C1 111.64(7) . .
C13 Si2 C2 109.68(7) . .
C13 Si2 C5 108.24(8) . .
C2 Si3 C3 108.10(7) . .
C2 Si3 C6 109.58(8) . .
C6 Si3 C3 111.05(8) . .
C19 Si3 C2 110.48(7) . .
C19 Si3 C3 110.04(7) . .
C19 Si3 C6 107.60(7) . .
C9 O1 Li1 116.31(13) . .
C9 O1 C12 105.73(13) . .
C12 O1 Li1 109.03(13) . .
C15 O2 Li2 118.27(14) . .
C18 O2 Li2 131.64(13) . .
C18 O2 C15 109.77(13) . .
C21 O3 Li3 131.19(13) . .
C24 O3 Li3 120.03(13) . .
C24 O3 C21 108.05(12) . .
O1 Li1 Li2 122.83(14) . 2_666
O1 Li1 Li3 131.38(14) . 2_666
O1 Li1 C8 110.47(14) . .
O1 Li1 C13 97.06(12) . 2_666
O1 Li1 C14 106.47(13) . 2_666
O1 Li1 C19 103.73(12) . 2_666
O1 Li1 C20 117.05(14) . 2_666
Li3 Li1 Li2 81.83(11) 2_666 2_666
C8 Li1 Li2 50.28(9) . 2_666
C8 Li1 Li3 50.54(9) . 2_666
C8 Li1 C13 124.70(13) . 2_666
C8 Li1 C14 96.55(12) . 2_666
C8 Li1 C19 125.71(13) . 2_666
C8 Li1 C20 96.89(12) . 2_666
C13 Li1 Li2 74.43(10) 2_666 2_666
C13 Li1 Li3 131.24(12) 2_666 2_666
C14 Li1 Li2 46.59(9) 2_666 2_666
C14 Li1 Li3 118.85(13) 2_666 2_666
C14 Li1 C13 28.44(6) 2_666 2_666
C14 Li1 C19 112.75(12) 2_666 2_666
C19 Li1 Li2 131.98(13) 2_666 2_666
C19 Li1 Li3 75.19(10) 2_666 2_666
C19 Li1 C13 89.98(10) 2_666 2_666
C20 Li1 Li2 118.39(13) 2_666 2_666
C20 Li1 Li3 46.59(9) 2_666 2_666
C20 Li1 C13 112.12(12) 2_666 2_666
C20 Li1 C14 125.82(14) 2_666 2_666
C20 Li1 C19 28.97(6) 2_666 2_666
O2 Li2 Li1 133.12(15) . 2_666
O2 Li2 Li3 128.66(14) . 2_666
O2 Li2 C7 97.57(12) . 2_666
O2 Li2 C8 112.51(14) . 2_666
O2 Li2 C14 116.10(15) . .
O2 Li2 C19 96.18(12) . 2_666
O2 Li2 C20 109.01(14) . 2_666
Li1 Li2 Li3 80.96(11) 2_666 2_666
C7 Li2 Li1 75.68(10) 2_666 2_666
C7 Li2 Li3 131.53(13) 2_666 2_666
C7 Li2 C19 89.59(11) 2_666 2_666
C8 Li2 Li1 47.27(9) 2_666 2_666
C8 Li2 Li3 118.12(13) 2_666 2_666
C8 Li2 C7 28.82(6) 2_666 2_666
C8 Li2 C19 111.21(13) 2_666 2_666
C8 Li2 C20 124.33(14) 2_666 2_666
C14 Li2 Li1 50.56(9) . 2_666
C14 Li2 Li3 50.46(9) . 2_666
C14 Li2 C7 126.19(13) . 2_666
C14 Li2 C8 97.50(12) . 2_666
C14 Li2 C19 124.04(13) . 2_666
C14 Li2 C20 95.88(12) . 2_666
C19 Li2 Li1 129.48(13) 2_666 2_666
C19 Li2 Li3 73.59(10) 2_666 2_666
C20 Li2 Li1 116.58(13) 2_666 2_666
C20 Li2 Li3 45.69(9) 2_666 2_666
C20 Li2 C7 111.98(13) 2_666 2_666
C20 Li2 C19 28.38(6) 2_666 2_666
O3 Li3 Li1 136.08(14) . 2_666
O3 Li3 Li2 125.12(14) . 2_666
O3 Li3 C7 102.85(12) . 2_666
O3 Li3 C8 117.05(14) . 2_666
O3 Li3 C13 93.77(12) . 2_666
O3 Li3 C14 105.65(13) . 2_666
O3 Li3 C20 115.47(15) . .
Li1 Li3 Li2 80.39(11) 2_666 2_666
C7 Li3 Li1 74.79(10) 2_666 2_666
C7 Li3 Li2 129.35(12) 2_666 2_666
C8 Li3 Li1 47.41(9) 2_666 2_666
C8 Li3 Li2 117.31(13) 2_666 2_666
C8 Li3 C7 27.95(6) 2_666 2_666
C8 Li3 C13 110.51(12) 2_666 2_666
C8 Li3 C14 123.57(14) 2_666 2_666
C13 Li3 Li1 129.50(12) 2_666 2_666
C13 Li3 Li2 74.13(10) 2_666 2_666
C13 Li3 C7 88.79(10) 2_666 2_666
C14 Li3 Li1 116.26(12) 2_666 2_666
C14 Li3 Li2 45.85(9) 2_666 2_666
C14 Li3 C7 110.82(12) 2_666 2_666
C14 Li3 C13 28.77(6) 2_666 2_666
C20 Li3 Li1 50.27(9) . 2_666
C20 Li3 Li2 49.98(9) . 2_666
C20 Li3 C7 125.05(13) . 2_666
C20 Li3 C8 97.44(12) . 2_666
C20 Li3 C13 124.10(13) . 2_666
C20 Li3 C14 95.56(12) . 2_666
Si1 C1 Si2 116.04(8) . .
Si1 C1 H1A 108.3 . .
Si1 C1 H1B 108.3 . .
Si2 C1 H1A 108.3 . .
Si2 C1 H1B 108.3 . .
H1A C1 H1B 107.4 . .
Si2 C2 H2A 108.2 . .
Si2 C2 H2B 108.2 . .
Si3 C2 Si2 116.51(8) . .
Si3 C2 H2A 108.2 . .
Si3 C2 H2B 108.2 . .
H2A C2 H2B 107.3 . .
Si1 C3 Si3 116.36(8) . .
Si1 C3 H3A 108.2 . .
Si1 C3 H3B 108.2 . .
Si3 C3 H3A 108.2 . .
Si3 C3 H3B 108.2 . .
H3A C3 H3B 107.4 . .
Si1 C4 H4A 109.5 . .
Si1 C4 H4B 109.5 . .
Si1 C4 H4C 109.5 . .
H4A C4 H4B 109.5 . .
H4A C4 H4C 109.5 . .
H4B C4 H4C 109.5 . .
Si2 C5 H5A 109.5 . .
Si2 C5 H5B 109.5 . .
Si2 C5 H5C 109.5 . .
H5A C5 H5B 109.5 . .
H5A C5 H5C 109.5 . .
H5B C5 H5C 109.5 . .
Si3 C6 H6A 109.5 . .
Si3 C6 H6B 109.5 . .
Si3 C6 H6C 109.5 . .
H6A C6 H6B 109.5 . .
H6A C6 H6C 109.5 . .
H6B C6 H6C 109.5 . .
Si1 C7 Li2 119.47(10) . 2_666
Si1 C7 Li3 119.63(10) . 2_666
Li2 C7 Li3 95.77(10) 2_666 2_666
C8 C7 Si1 177.09(14) . .
C8 C7 Li2 63.17(12) . 2_666
C8 C7 Li3 60.32(12) . 2_666
Li1 C8 Li2 82.45(12) . 2_666
Li1 C8 Li3 82.05(12) . 2_666
Li2 C8 Li3 114.74(12) 2_666 2_666
C7 C8 Li1 165.15(15) . .
C7 C8 Li2 88.01(13) . 2_666
C7 C8 Li3 91.74(13) . 2_666
O1 C9 H9A 111.0 . .
O1 C9 H9B 111.0 . .
O1 C9 C10 103.74(15) . .
H9A C9 H9B 109.0 . .
C10 C9 H9A 111.0 . .
C10 C9 H9B 111.0 . .
C9 C10 H10A 111.2 . .
C9 C10 H10B 111.2 . .
C9 C10 C11 102.93(16) . .
H10A C10 H10B 109.1 . .
C11 C10 H10A 111.2 . .
C11 C10 H10B 111.2 . .
C10 C11 H11A 110.8 . .
C10 C11 H11B 110.8 . .
C10 C11 C12 104.53(16) . .
H11A C11 H11B 108.9 . .
C12 C11 H11A 110.8 . .
C12 C11 H11B 110.8 . .
O1 C12 C11 105.56(15) . .
O1 C12 H12A 110.6 . .
O1 C12 H12B 110.6 . .
C11 C12 H12A 110.6 . .
C11 C12 H12B 110.6 . .
H12A C12 H12B 108.8 . .
Si2 C13 Li1 118.76(9) . 2_666
Si2 C13 Li3 119.38(10) . 2_666
Li3 C13 Li1 96.57(10) 2_666 2_666
C14 C13 Si2 175.27(14) . .
C14 C13 Li1 62.03(11) . 2_666
C14 C13 Li3 64.50(12) . 2_666
Li1 C14 Li3 113.31(12) 2_666 2_666
Li2 C14 Li1 82.85(12) . 2_666
Li2 C14 Li3 83.69(12) . 2_666
C13 C14 Li1 89.54(13) . 2_666
C13 C14 Li2 164.26(16) . .
C13 C14 Li3 86.73(13) . 2_666
O2 C15 H15A 110.4 . .
O2 C15 H15B 110.4 . .
O2 C15 C16 106.64(16) . .
H15A C15 H15B 108.6 . .
C16 C15 H15A 110.4 . .
C16 C15 H15B 110.4 . .
C15 C16 H16A 111.2 . .
C15 C16 H16B 111.2 . .
C15 C16 C17 102.67(16) . .
H16A C16 H16B 109.1 . .
C17 C16 H16A 111.2 . .
C17 C16 H16B 111.2 . .
C16 C17 H17A 111.4 . .
C16 C17 H17B 111.4 . .
H17A C17 H17B 109.3 . .
C18 C17 C16 101.86(16) . .
C18 C17 H17A 111.4 . .
C18 C17 H17B 111.4 . .
O2 C18 C17 105.15(15) . .
O2 C18 H18A 110.7 . .
O2 C18 H18B 110.7 . .
C17 C18 H18A 110.7 . .
C17 C18 H18B 110.7 . .
H18A C18 H18B 108.8 . .
Si3 C19 Li1 118.88(10) . 2_666
Si3 C19 Li2 120.12(10) . 2_666
Li1 C19 Li2 95.92(10) 2_666 2_666
C20 C19 Si3 175.98(14) . .
C20 C19 Li1 63.09(12) . 2_666
C20 C19 Li2 62.21(12) . 2_666
Li1 C20 Li2 113.43(12) 2_666 2_666
Li3 C20 Li1 83.14(12) . 2_666
Li3 C20 Li2 84.33(12) . 2_666
C19 C20 Li1 87.94(13) . 2_666
C19 C20 Li2 89.40(13) . 2_666
C19 C20 Li3 166.03(15) . .
O3 C21 H21A 110.5 . .
O3 C21 H21B 110.5 . .
O3 C21 C22 106.18(14) . .
H21A C21 H21B 108.7 . .
C22 C21 H21A 110.5 . .
C22 C21 H21B 110.5 . .
C21 C22 H22A 110.8 . .
C21 C22 H22B 110.8 . .
H22A C22 H22B 108.8 . .
C23 C22 C21 104.90(15) . .
C23 C22 H22A 110.8 . .
C23 C22 H22B 110.8 . .
C22 C23 H23A 111.2 . .
C22 C23 H23B 111.2 . .
H23A C23 H23B 109.1 . .
C24 C23 C22 102.76(17) . .
C24 C23 H23A 111.2 . .
C24 C23 H23B 111.2 . .
O3 C24 C23 104.82(15) . .
O3 C24 H24A 110.8 . .
O3 C24 H24B 110.8 . .
C23 C24 H24A 110.8 . .
C23 C24 H24B 110.8 . .
H24A C24 H24B 108.9 . .

loop_
_geom_bond_atom_site_label_1
_geom_bond_atom_site_label_2
_geom_bond_distance
_geom_bond_site_symmetry_2
Si1 C1 1.8718(17) .
Si1 C3 1.8799(17) .
Si1 C4 1.8772(17) .
Si1 C7 1.8357(16) .
Si2 C1 1.8734(16) .
Si2 C2 1.8679(16) .
Si2 C5 1.8712(17) .
Si2 C13 1.8332(17) .
Si3 C2 1.8678(16) .
Si3 C3 1.8810(17) .
Si3 C6 1.8729(17) .
Si3 C19 1.8327(17) .
O1 Li1 2.013(3) .
O1 C9 1.430(2) .
O1 C12 1.449(2) .
O2 Li2 1.992(3) .
O2 C15 1.440(2) .
O2 C18 1.430(2) .
O3 Li3 1.980(3) .
O3 C21 1.4402(19) .
O3 C24 1.431(2) .
Li1 Li2 2.929(4) 2_666
Li1 Li3 2.919(4) 2_666
Li1 C8 2.170(3) .
Li1 C13 2.581(3) 2_666
Li1 C14 2.279(3) 2_666
Li1 C19 2.534(3) 2_666
Li1 C20 2.261(3) 2_666
Li2 Li1 2.929(4) 2_666
Li2 Li3 2.971(4) 2_666
Li2 C7 2.545(3) 2_666
Li2 C8 2.273(3) 2_666
Li2 C14 2.144(3) .
Li2 C19 2.584(3) 2_666
Li2 C20 2.286(3) 2_666
Li3 Li1 2.919(4) 2_666
Li3 Li2 2.971(4) 2_666
Li3 C7 2.618(3) 2_666
Li3 C8 2.276(3) 2_666
Li3 C13 2.549(3) 2_666
Li3 C14 2.305(3) 2_666
Li3 C20 2.136(3) .
C1 H1A 0.9700 .
C1 H1B 0.9700 .
C2 H2A 0.9700 .
C2 H2B 0.9700 .
C3 H3A 0.9700 .
C3 H3B 0.9700 .
C4 H4A 0.9600 .
C4 H4B 0.9600 .
C4 H4C 0.9600 .
C5 H5A 0.9600 .
C5 H5B 0.9600 .
C5 H5C 0.9600 .
C6 H6A 0.9600 .
C6 H6B 0.9600 .
C6 H6C 0.9600 .
C7 Li2 2.545(3) 2_666
C7 Li3 2.618(3) 2_666
C7 C8 1.228(2) .
C8 Li2 2.272(3) 2_666
C8 Li3 2.276(3) 2_666
C9 H9A 0.9700 .
C9 H9B 0.9700 .
C9 C10 1.503(3) .
C10 H10A 0.9700 .
C10 H10B 0.9700 .
C10 C11 1.521(3) .
C11 H11A 0.9700 .
C11 H11B 0.9700 .
C11 C12 1.532(3) .
C12 H12A 0.9700 .
C12 H12B 0.9700 .
C13 Li1 2.581(3) 2_666
C13 Li3 2.549(3) 2_666
C13 C14 1.229(2) .
C14 Li1 2.279(3) 2_666
C14 Li3 2.305(3) 2_666
C15 H15A 0.9700 .
C15 H15B 0.9700 .
C15 C16 1.508(3) .
C16 H16A 0.9700 .
C16 H16B 0.9700 .
C16 C17 1.522(3) .
C17 H17A 0.9700 .
C17 H17B 0.9700 .
C17 C18 1.516(3) .
C18 H18A 0.9700 .
C18 H18B 0.9700 .
C19 Li1 2.534(3) 2_666
C19 Li2 2.584(3) 2_666
C19 C20 1.228(2) .
C20 Li1 2.261(3) 2_666
C20 Li2 2.286(3) 2_666
C21 H21A 0.9700 .
C21 H21B 0.9700 .
C21 C22 1.525(3) .
C22 H22A 0.9700 .
C22 H22B 0.9700 .
C22 C23 1.512(3) .
C23 H23A 0.9700 .
C23 H23B 0.9700 .
C23 C24 1.497(3) .
C24 H24A 0.9700 .
C24 H24B 0.9700 .

loop_
_geom_torsion_atom_site_label_1
_geom_torsion_atom_site_label_2
_geom_torsion_atom_site_label_3
_geom_torsion_atom_site_label_4
_geom_torsion
_geom_torsion_site_symmetry_1
_geom_torsion_site_symmetry_4
O1 C9 C10 C11 -37.70(18) . .
O2 C15 C16 C17 -25.0(2) . .
O3 C21 C22 C23 -5.5(2) . .
Li1 O1 C9 C10 -78.55(17) . .
Li1 O1 C12 C11 95.95(17) . .
Li1 C13 C14 Li2 -60.8(5) 2_666 .
Li1 C13 C14 Li3 -113.38(12) 2_666 2_666
Li1 C19 C20 Li2 113.47(12) 2_666 2_666
Li1 C19 C20 Li3 50.3(6) 2_666 .
Li2 O2 C15 C16 -170.83(17) . .
Li2 O2 C18 C17 -166.90(17) . .
Li2 C7 C8 Li1 49.9(6) 2_666 .
Li2 C7 C8 Li3 114.70(12) 2_666 2_666
Li2 C19 C20 Li1 -113.47(12) 2_666 2_666
Li2 C19 C20 Li3 -63.2(6) 2_666 .
Li3 O3 C21 C22 172.37(17) . .
Li3 O3 C24 C23 -154.51(16) . .
Li3 C7 C8 Li1 -64.8(6) 2_666 .
Li3 C7 C8 Li2 -114.70(12) 2_666 2_666
Li3 C13 C14 Li1 113.38(12) 2_666 2_666
Li3 C13 C14 Li2 52.5(5) 2_666 .
C1 Si1 C3 Si3 53.36(11) . .
C1 Si1 C7 Li2 -119.21(11) . 2_666
C1 Si1 C7 Li3 -2.20(12) . 2_666
C1 Si2 C2 Si3 -51.95(11) . .
C1 Si2 C13 Li1 117.39(11) . 2_666
C1 Si2 C13 Li3 0.08(13) . 2_666
C2 Si2 C1 Si1 52.73(11) . .
C2 Si2 C13 Li1 -3.29(12) . 2_666
C2 Si2 C13 Li3 -120.60(11) . 2_666
C2 Si3 C3 Si1 -52.66(11) . .
C2 Si3 C19 Li1 -0.56(12) . 2_666
C2 Si3 C19 Li2 116.58(11) . 2_666
C3 Si1 C1 Si2 -53.12(11) . .
C3 Si1 C7 Li2 0.11(13) . 2_666
C3 Si1 C7 Li3 117.11(11) . 2_666
C3 Si3 C2 Si2 51.66(11) . .
C3 Si3 C19 Li1 -119.85(11) . 2_666
C3 Si3 C19 Li2 -2.71(13) . 2_666
C4 Si1 C1 Si2 -173.18(9) . .
C4 Si1 C3 Si3 173.16(9) . .
C4 Si1 C7 Li2 121.13(12) . 2_666
C4 Si1 C7 Li3 -121.87(11) . 2_666
C5 Si2 C1 Si1 171.94(9) . .
C5 Si2 C2 Si3 -171.03(9) . .
C5 Si2 C13 Li1 -122.50(11) . 2_666
C5 Si2 C13 Li3 120.19(11) . 2_666
C6 Si3 C2 Si2 172.82(8) . .
C6 Si3 C3 Si1 -172.89(9) . .
C6 Si3 C19 Li1 119.03(11) . 2_666
C6 Si3 C19 Li2 -123.83(11) . 2_666
C7 Si1 C1 Si2 68.49(10) . .
C7 Si1 C3 Si3 -67.32(11) . .
C9 O1 C12 C11 -29.80(19) . .
C9 C10 C11 C12 19.1(2) . .
C10 C11 C12 O1 5.5(2) . .
C12 O1 C9 C10 42.60(17) . .
C13 Si2 C1 Si1 -68.46(10) . .
C13 Si2 C2 Si3 70.43(10) . .
C15 O2 C18 C17 19.9(2) . .
C15 C16 C17 C18 35.8(2) . .
C16 C17 C18 O2 -34.6(2) . .
C18 O2 C15 C16 3.4(2) . .
C19 Si3 C2 Si2 -68.80(10) . .
C19 Si3 C3 Si1 68.08(11) . .
C21 O3 C24 C23 34.2(2) . .
C21 C22 C23 C24 25.0(2) . .
C22 C23 C24 O3 -36.2(2) . .
C24 O3 C21 C22 -17.6(2) . .
